data_2023188
loop_
_publ_author_name
'Kuzevanova, Iryna S.'
'Vynohradov, Oleksandr S.'
'Pavlenko, Vadim A.'
'Malinkin, Sergey O.'
'Shova, Sergiu'
'Fritsky, Igor O.'
'Seredyuk, Maksym'

_publ_section_title
;
 Crystal structure of polymeric bis(3-amino-1H-pyrazole)cadmium diiodide
;
_journal_coeditor_code DJ2078
_journal_issue 8
_journal_name_full 'Acta Crystallographica Section E Crystallographic Communications'
_journal_paper_doi 10.1107/S2056989024006418
_journal_volume 80
_journal_year 2024
_chemical_formula_iupac '[Cd I2 (C3 H5 N3)2]'
_chemical_formula_moiety 'C6 H10 Cd I2 N6'
_chemical_formula_sum 'C6 H10 Cd I2 N6'
_chemical_formula_weight 532.40
_chemical_name_systematic
<i>catena</i>-Poly[[diiodidocadmium(II)]-bis(\m-3-amino-1<i>H</i>-pyrazole)-\k^2^<i>N</i>^2^:<i>N</i>^3^;\k^2^<i>N</i>^3^:<i>N</i>^2^]
_space_group_crystal_system triclinic
_space_group_IT_number 2
_space_group_name_Hall '-P 1'
_space_group_name_H-M_alt 'P -1'
_atom_sites_solution_hydrogens geom
_atom_sites_solution_primary dual
_audit_creation_method
;
Olex2 1.5
(compiled 2023.08.24 svn.re1ec1418 for OlexSys, GUI svn.r6817)
;
_cell_angle_alpha 83.198(3)
_cell_angle_beta 79.962(3)
_cell_angle_gamma 81.742(2)
_cell_formula_units_Z 1
_cell_length_a 5.10070(10)
_cell_length_b 6.9544(2)
_cell_length_c 9.0470(4)
_cell_measurement_reflns_used 5030
_cell_measurement_temperature 293(2)
_cell_measurement_theta_max 30.1320
_cell_measurement_theta_min 2.9730
_cell_volume 311.289(18)
_computing_cell_refinement
;
CrysAlisPro 1.171.42.93a (Rigaku OD, 2023)
;
_computing_data_collection
;
CrysAlisPro 1.171.42.93a (Rigaku OD, 2023)
;
_computing_data_reduction
;
CrysAlisPro 1.171.42.93a (Rigaku OD, 2023)
;
_computing_molecular_graphics
;
Olex2 1.5 (Dolomanov <i>et al.</i>,  2009)
;
_computing_publication_material
;
Olex2 1.5 (Dolomanov <i>et al.</i>,  2009)
;
_computing_structure_refinement
;
<i>SHELXL2018/3</i> (Sheldrick, 2015b)
;
_computing_structure_solution
;
<i>SHELXT</i>  (Sheldrick, 2015a)
;
_diffrn_ambient_temperature 293(2)
_diffrn_detector 'Hybrid Pixel Array Detector'
_diffrn_detector_area_resol_mean 10.0000
_diffrn_measured_fraction_theta_full 0.999
_diffrn_measured_fraction_theta_max 0.834
_diffrn_measurement_device 'four-circle diffractometer'
_diffrn_measurement_device_type 'XtaLAB Synergy, Dualflex, HyPix'
_diffrn_measurement_method '\w scans'
_diffrn_radiation_monochromator mirror
_diffrn_radiation_probe x-ray
_diffrn_radiation_type 'Mo K\a'
_diffrn_radiation_wavelength 0.71073
_diffrn_reflns_av_R_equivalents 0.0499
_diffrn_reflns_av_unetI/netI 0.0341
_diffrn_reflns_limit_h_max 6
_diffrn_reflns_limit_h_min -7
_diffrn_reflns_limit_k_max 9
_diffrn_reflns_limit_k_min -9
_diffrn_reflns_limit_l_max 12
_diffrn_reflns_limit_l_min -12
_diffrn_reflns_number 5468
_diffrn_reflns_theta_full 25.242
_diffrn_reflns_theta_max 30.886
_diffrn_reflns_theta_min 2.973
_diffrn_source 'micro-focus sealed X-ray tube'
_exptl_absorpt_coefficient_mu 6.692
_exptl_absorpt_correction_T_max 1.00000
_exptl_absorpt_correction_T_min 0.72499
_exptl_absorpt_correction_type multi-scan
_exptl_absorpt_process_details
;
(CrysAlisPro; Rigaku OD, 2023)
;
_exptl_crystal_colour colourless
_exptl_crystal_density_diffrn 2.840
_exptl_crystal_description block
_exptl_crystal_F_000 242
_exptl_crystal_size_max 0.25
_exptl_crystal_size_mid 0.25
_exptl_crystal_size_min 0.15
_refine_diff_density_max 2.001
_refine_diff_density_min -1.916
_refine_ls_extinction_coef 0.022(4)
_refine_ls_extinction_expression Fc^*^=kFc[1+0.001xFc^2^\l^3^/sin(2\q)]^-1/4^
_refine_ls_extinction_method
;
<i>SHELXL2018/3</i> (Sheldrick, 2015b)
;
_refine_ls_goodness_of_fit_ref 1.167
_refine_ls_hydrogen_treatment constr
_refine_ls_matrix_type full
_refine_ls_number_parameters 72
_refine_ls_number_reflns 5468
_refine_ls_number_restraints 0
_refine_ls_restrained_S_all 1.167
_refine_ls_R_factor_all 0.0708
_refine_ls_R_factor_gt 0.0499
_refine_ls_shift/su_max 0.000
_refine_ls_shift/su_mean 0.000
_refine_ls_structure_factor_coef Fsqd
_refine_ls_weighting_details 'w=1/[\s^2^(Fo^2^)+(0.0542P)^2^+4.3767P] where P=(Fo^2^+2Fc^2^)/3'
_refine_ls_weighting_scheme calc
_refine_ls_wR_factor_gt 0.1162
_refine_ls_wR_factor_ref 0.1695
_reflns_number_gt 4327
_reflns_number_total 5468
_reflns_threshold_expression 'I > 2\s(I)'
_cod_data_source_file dj2078.cif
_cod_data_source_block I
_cod_database_code 2023188
_shelx_space_group_comment
;
The symmetry employed for this shelxl refinement is uniquely defined
by the following loop, which should always be used as a source of
symmetry information in preference to the above space-group names.
They are only intended as comments.
;
_shelx_estimated_absorpt_t_min 0.285
_shelx_estimated_absorpt_t_max 0.433

loop_
_space_group_symop_operation_xyz
'x, y, z'
'-x, -y, -z'

loop_
_atom_site_type_symbol
_atom_site_label
_atom_site_fract_x
_atom_site_fract_y
_atom_site_fract_z
_atom_site_U_iso_or_equiv
_atom_site_adp_type
_atom_site_calc_flag
_atom_site_occupancy
_atom_site_disorder_assembly
_atom_site_disorder_group
I I1 -0.05344(17) 0.22724(12) 0.28482(9) 0.0357(3) Uani d 1 . .
Cd Cd1 0.000000 0.500000 0.500000 0.0278(4) Uani d 1 . .
N N3 0.6523(19) 0.7498(15) 0.4240(11) 0.028(2) Uani d 1 . .
H H3A 0.520223 0.759070 0.502295 0.034 Uiso calc 1 . .
H H3B 0.720382 0.862672 0.408825 0.034 Uiso calc 1 . .
N N1 0.3258(19) 0.6357(16) 0.3078(11) 0.030(2) Uani d 1 . .
N N2 0.282(2) 0.6411(17) 0.1627(11) 0.034(2) Uani d 1 . .
H H2 0.156052 0.589059 0.136826 0.041 Uiso calc 1 . .
C C3 0.535(2) 0.7342(16) 0.2968(12) 0.025(2) Uani d 1 . .
C C1 0.458(2) 0.7361(19) 0.0661(14) 0.034(3) Uani d 1 . .
H H1 0.464247 0.756161 -0.037912 0.041 Uiso calc 1 . .
C C2 0.628(2) 0.7995(18) 0.1459(13) 0.032(2) Uani d 1 . .
H H2A 0.771493 0.869483 0.109148 0.038 Uiso calc 1 . .

loop_
_atom_site_aniso_label
_atom_site_aniso_U_11
_atom_site_aniso_U_22
_atom_site_aniso_U_33
_atom_site_aniso_U_12
_atom_site_aniso_U_13
_atom_site_aniso_U_23
I1 0.0408(5) 0.0388(5) 0.0311(5) -0.0160(3) -0.0036(3) -0.0083(3)
Cd1 0.0268(6) 0.0331(6) 0.0253(6) -0.0094(4) -0.0057(4) -0.0013(4)
N3 0.025(5) 0.034(5) 0.028(5) -0.007(4) -0.006(4) -0.005(4)
N1 0.028(5) 0.042(6) 0.024(5) -0.015(4) -0.005(4) -0.002(4)
N2 0.036(5) 0.046(6) 0.026(5) -0.015(5) -0.012(4) 0.000(4)
C3 0.027(5) 0.025(5) 0.023(5) -0.005(4) -0.002(4) -0.002(4)
C1 0.034(6) 0.037(6) 0.030(6) -0.013(5) -0.006(5) 0.009(5)
C2 0.029(6) 0.035(6) 0.029(6) -0.009(5) 0.002(4) 0.003(5)

loop_
_atom_type_symbol
_atom_type_description
_atom_type_scat_dispersion_real
_atom_type_scat_dispersion_imag
_atom_type_scat_source
C C 0.0033 0.0016 'International Tables Vol C Tables 4.2.6.8 and 6.1.1.4'
H H 0.0000 0.0000 'International Tables Vol C Tables 4.2.6.8 and 6.1.1.4'
Cd Cd -0.8075 1.2024 'International Tables Vol C Tables 4.2.6.8 and 6.1.1.4'
I I -0.4742 1.8119 'International Tables Vol C Tables 4.2.6.8 and 6.1.1.4'
N N 0.0061 0.0033 'International Tables Vol C Tables 4.2.6.8 and 6.1.1.4'

loop_
_geom_angle_atom_site_label_1
_geom_angle_atom_site_label_2
_geom_angle_atom_site_label_3
_geom_angle_site_symmetry_1
_geom_angle_site_symmetry_3
_geom_angle
_geom_angle_publ_flag
I1 Cd1 I1 2_566 . 180.00(2) ?
N3 Cd1 I1 1_455 . 95.4(2) ?
N3 Cd1 I1 2_666 . 84.6(2) ?
N3 Cd1 I1 2_666 2_566 95.4(2) ?
N3 Cd1 I1 1_455 2_566 84.6(2) ?
N3 Cd1 N3 2_666 1_455 180.0(4) ?
N1 Cd1 I1 2_566 2_566 87.2(2) ?
N1 Cd1 I1 2_566 . 92.8(2) ?
N1 Cd1 I1 . . 87.2(2) ?
N1 Cd1 I1 . 2_566 92.8(2) ?
N1 Cd1 N3 2_566 2_666 90.3(3) ?
N1 Cd1 N3 2_566 1_455 89.7(3) ?
N1 Cd1 N3 . 1_455 90.3(3) ?
N1 Cd1 N3 . 2_666 89.7(3) ?
N1 Cd1 N1 2_566 . 180.0 ?
Cd1 N3 H3A 1_655 . 107.1 ?
Cd1 N3 H3B 1_655 . 107.1 ?
H3A N3 H3B . . 106.8 ?
C3 N3 Cd1 . 1_655 120.7(7) ?
C3 N3 H3A . . 107.1 ?
C3 N3 H3B . . 107.1 ?
N2 N1 Cd1 . . 116.6(7) ?
C3 N1 Cd1 . . 138.7(8) ?
C3 N1 N2 . . 104.1(9) ?
N1 N2 H2 . . 124.0 ?
C1 N2 N1 . . 112.0(10) ?
C1 N2 H2 . . 124.0 ?
N1 C3 N3 . . 121.2(10) ?
N1 C3 C2 . . 111.6(10) ?
C2 C3 N3 . . 126.9(10) ?
N2 C1 H1 . . 125.9 ?
N2 C1 C2 . . 108.2(10) ?
C2 C1 H1 . . 125.9 ?
C3 C2 H2A . . 128.0 ?
C1 C2 C3 . . 104.0(10) ?
C1 C2 H2A . . 128.0 ?

loop_
_geom_bond_atom_site_label_1
_geom_bond_atom_site_label_2
_geom_bond_site_symmetry_2
_geom_bond_distance
_geom_bond_publ_flag
I1 Cd1 . 2.9446(8) ?
Cd1 N3 2_666 2.428(10) ?
Cd1 N3 1_455 2.428(10) ?
Cd1 N1 2_566 2.394(9) ?
Cd1 N1 . 2.394(9) ?
N3 H3A . 0.8900 ?
N3 H3B . 0.8900 ?
N3 C3 . 1.409(14) ?
N1 N2 . 1.364(13) ?
N1 C3 . 1.330(14) ?
N2 H2 . 0.8600 ?
N2 C1 . 1.328(15) ?
C3 C2 . 1.409(16) ?
C1 H1 . 0.9300 ?
C1 C2 . 1.367(18) ?
C2 H2A . 0.9300 ?

loop_
_geom_hbond_atom_site_label_D
_geom_hbond_atom_site_label_H
_geom_hbond_atom_site_label_A
_geom_hbond_site_symmetry_A
_geom_hbond_distance_DH
_geom_hbond_distance_HA
_geom_hbond_distance_DA
_geom_hbond_angle_DHA
N2 H2 I1 . 0.86 2.96 3.526(11) 126
N3 H3A I1 2_566 0.89 2.79 3.667(10) 170
N3 H3B I1 1_665 0.89 2.96 3.827(10) 167

loop_
_geom_torsion_atom_site_label_1
_geom_torsion_atom_site_label_2
_geom_torsion_atom_site_label_3
_geom_torsion_atom_site_label_4
_geom_torsion_site_symmetry_1
_geom_torsion_site_symmetry_2
_geom_torsion_site_symmetry_3
_geom_torsion_site_symmetry_4
_geom_torsion
_geom_torsion_publ_flag
Cd1 N3 C3 N1 1_655 . . . 86.6(12) ?
Cd1 N3 C3 C2 1_655 . . . -87.2(13) ?
Cd1 N1 N2 C1 . . . . 173.7(9) ?
Cd1 N1 C3 N3 . . . . 14.0(19) ?
Cd1 N1 C3 C2 . . . . -171.4(9) ?
N3 C3 C2 C1 . . . . 175.2(11) ?
N1 N2 C1 C2 . . . . -0.3(15) ?
N1 C3 C2 C1 . . . . 0.9(14) ?
N2 N1 C3 N3 . . . . -175.7(10) ?
N2 N1 C3 C2 . . . . -1.0(13) ?
N2 C1 C2 C3 . . . . -0.4(14) ?
C3 N1 N2 C1 . . . . 0.8(14) ?

loop_
_twin_individual_id
_twin_individual_mass_fraction_refined
_twin_individual_twin_matrix_11
_twin_individual_twin_matrix_12
_twin_individual_twin_matrix_13
_twin_individual_twin_matrix_21
_twin_individual_twin_matrix_22
_twin_individual_twin_matrix_23
_twin_individual_twin_matrix_31
_twin_individual_twin_matrix_32
_twin_individual_twin_matrix_33
1 0.8775(14) 1.0000 0.0000 0.0000 0.0000 1.0000 0.0000 0.0000 0.0000 1.0000
2 0.1225(14) -0.9998 -0.0001 0.0001 0.0000 -1.0001 0.0001 -0.5699 -0.2478 1.0001
